data_1505665
loop_
_publ_author_name
'Lu, Ping'
'Ma, Shengming'

_publ_section_title
;
 Rh-catalyzed triple allene approach to bicyclo[4.4.0]decene derivatives
 and its application for the stepwise synthesis of steroid-like
 tetracyclic skeletons.
;
_journal_issue 25
_journal_name_full 'Organic letters'
_journal_page_first 5319
_journal_page_last 5321
_journal_paper_doi 10.1021/ol702557s
_journal_volume 9
_journal_year 2007
_chemical_formula_sum 'C30 H28 O4 S2'
_chemical_formula_weight 516.64
_chemical_name_systematic
; 
 ? 
;
_space_group_IT_number 14
_symmetry_cell_setting monoclinic
_symmetry_space_group_name_Hall '-P 2ybc'
_symmetry_space_group_name_H-M 'P 1 21/c 1'
_atom_sites_solution_hydrogens geom
_atom_sites_solution_primary direct
_atom_sites_solution_secondary difmap
_audit_creation_method SHELXL-97
_cell_angle_alpha 90.00
_cell_angle_beta 91.605(2)
_cell_angle_gamma 90.00
_cell_formula_units_Z 4
_cell_length_a 13.4994(15)
_cell_length_b 21.855(2)
_cell_length_c 8.6424(10)
_cell_measurement_reflns_used 3022
_cell_measurement_temperature 293(2)
_cell_measurement_theta_max 45.959
_cell_measurement_theta_min 4.797
_cell_volume 2548.8(5)
_computing_cell_refinement 'Bruker SMART'
_computing_data_collection 'Bruker SMART'
_computing_data_reduction 'Bruker SHELXTL'
_computing_molecular_graphics 'Bruker SHELXTL'
_computing_publication_material 'Bruker SHELXTL'
_computing_structure_refinement 'SHELXL-97 (Sheldrick, 1997)'
_computing_structure_solution 'SHELXS-97 (Sheldrick, 1990)'
_diffrn_ambient_temperature 293(2)
_diffrn_measured_fraction_theta_full 0.999
_diffrn_measured_fraction_theta_max 0.999
_diffrn_measurement_device_type 'CCD area detector'
_diffrn_measurement_method 'phi and omega scans'
_diffrn_radiation_monochromator graphite
_diffrn_radiation_source 'fine-focus sealed tube'
_diffrn_radiation_type MoK\a
_diffrn_radiation_wavelength 0.71073
_diffrn_reflns_av_R_equivalents 0.1088
_diffrn_reflns_av_sigmaI/netI 0.0960
_diffrn_reflns_limit_h_max 17
_diffrn_reflns_limit_h_min -15
_diffrn_reflns_limit_k_max 27
_diffrn_reflns_limit_k_min -23
_diffrn_reflns_limit_l_max 10
_diffrn_reflns_limit_l_min -11
_diffrn_reflns_number 14929
_diffrn_reflns_theta_full 26.99
_diffrn_reflns_theta_max 26.99
_diffrn_reflns_theta_min 1.77
_exptl_absorpt_coefficient_mu 0.244
_exptl_absorpt_correction_T_max 1.00000
_exptl_absorpt_correction_T_min 0.74284
_exptl_absorpt_correction_type empirical
_exptl_crystal_colour colorless
_exptl_crystal_density_diffrn 1.346
_exptl_crystal_density_method 'not measured'
_exptl_crystal_F_000 1088
_exptl_crystal_size_max 0.478
_exptl_crystal_size_mid 0.225
_exptl_crystal_size_min 0.107
_refine_diff_density_max 0.598
_refine_diff_density_min -0.236
_refine_diff_density_rms 0.055
_refine_ls_extinction_method none
_refine_ls_goodness_of_fit_ref 0.919
_refine_ls_hydrogen_treatment mixed
_refine_ls_matrix_type full
_refine_ls_number_parameters 329
_refine_ls_number_reflns 5553
_refine_ls_number_restraints 0
_refine_ls_restrained_S_all 0.919
_refine_ls_R_factor_all 0.0844
_refine_ls_R_factor_gt 0.0557
_refine_ls_shift/su_max 0.001
_refine_ls_shift/su_mean 0.000
_refine_ls_structure_factor_coef Fsqd
_refine_ls_weighting_details 'calc w=1/[\s^2^(Fo^2^)+(0.0597P)^2^+0.0000P] where P=(Fo^2^+2Fc^2^)/3'
_refine_ls_weighting_scheme calc
_refine_ls_wR_factor_gt 0.1269
_refine_ls_wR_factor_ref 0.1379
_reflns_number_gt 3583
_reflns_number_total 5553
_reflns_threshold_expression >2sigma(I)
_cod_data_source_file ol702557s-file002.cif
_cod_data_source_block cd26287
_cod_depositor_comments
;
The following automatic conversions were performed:

'_symmetry_cell_setting' value 'Monoclinic' changed to 'monoclinic'
according to /home/saulius/struct/CIF-dictionaries/cif_core.dic
dictionary named 'cif_core.dic' version 2.4.1 from 2010-06-29.

Automatic conversion script
Id: cif_fix_values 1715 2011-07-08 13:25:40Z adriana 
;
_cod_original_cell_volume 2548.7(5)
_cod_original_sg_symbol_H-M P2(1)/c
_cod_database_code 1505665

loop_
_symmetry_equiv_pos_as_xyz
'x, y, z'
'-x, y+1/2, -z+1/2'
'-x, -y, -z'
'x, -y-1/2, z-1/2'

loop_
_atom_site_label
_atom_site_type_symbol
_atom_site_fract_x
_atom_site_fract_y
_atom_site_fract_z
_atom_site_U_iso_or_equiv
_atom_site_adp_type
_atom_site_occupancy
_atom_site_symmetry_multiplicity
_atom_site_calc_flag
_atom_site_refinement_flags
S1 S 0.29252(5) 0.45770(3) 0.77223(7) 0.04520(19) Uani 1 1 d .
S2 S 0.17653(5) 0.33875(3) 0.78934(8) 0.0535(2) Uani 1 1 d .
O1 O 0.20551(13) 0.48039(8) 0.8423(2) 0.0623(5) Uani 1 1 d .
O2 O 0.38587(13) 0.48275(7) 0.8215(2) 0.0601(5) Uani 1 1 d .
O3 O 0.13385(14) 0.35888(9) 0.6445(2) 0.0701(6) Uani 1 1 d .
O4 O 0.19539(14) 0.27503(8) 0.8110(2) 0.0718(6) Uani 1 1 d .
C1 C 0.47813(16) 0.34400(10) 1.1670(2) 0.0390(5) Uani 1 1 d .
C2 C 0.58579(17) 0.33613(10) 1.1959(3) 0.0412(5) Uani 1 1 d .
C3 C 0.64576(18) 0.32120(13) 1.0577(3) 0.0554(7) Uani 1 1 d .
H3A H 0.6339 0.2790 1.0273 0.067 Uiso 1 1 calc R
H3B H 0.7157 0.3256 1.0842 0.067 Uiso 1 1 calc R
C4 C 0.61834(18) 0.36348(14) 0.9228(3) 0.0593(7) Uani 1 1 d .
H4A H 0.6366 0.4052 0.9495 0.071 Uiso 1 1 calc R
H4B H 0.6551 0.3516 0.8327 0.071 Uiso 1 1 calc R
C5 C 0.50991(18) 0.36054(11) 0.8850(3) 0.0479(6) Uani 1 1 d .
C6 C 0.44484(16) 0.37695(11) 1.0179(3) 0.0392(5) Uani 1 1 d .
C7 C 0.33545(16) 0.36561(10) 0.9812(2) 0.0417(5) Uani 1 1 d .
H7A H 0.2972 0.3923 1.0465 0.050 Uiso 1 1 calc R
H7B H 0.3203 0.3238 1.0099 0.050 Uiso 1 1 calc R
C8 C 0.29980(17) 0.37542(10) 0.8120(3) 0.0424(5) Uani 1 1 d .
C9 C 0.36658(19) 0.34222(11) 0.6998(3) 0.0505(6) Uani 1 1 d .
H9A H 0.3468 0.2996 0.6932 0.061 Uiso 1 1 calc R
H9B H 0.3576 0.3601 0.5976 0.061 Uiso 1 1 calc R
C10 C 0.47376(19) 0.34560(11) 0.7477(3) 0.0535(6) Uani 1 1 d .
H10 H 0.5194 0.3362 0.6726 0.064 Uiso 1 1 calc R
C11 C 0.41481(19) 0.32211(11) 1.2676(3) 0.0514(6) Uani 1 1 d .
H11A H 0.4382 0.3019 1.3560 0.062 Uiso 1 1 calc R
H11B H 0.3470 0.3270 1.2498 0.062 Uiso 1 1 calc R
C12 C 0.62424(17) 0.34328(10) 1.3386(3) 0.0446(6) Uani 1 1 d .
H12 H 0.5813 0.3594 1.4104 0.054 Uiso 1 1 calc R
C13 C 0.72457(17) 0.32938(10) 1.3988(3) 0.0439(6) Uani 1 1 d .
C14 C 0.7635(2) 0.36412(12) 1.5200(3) 0.0588(7) Uani 1 1 d .
H14 H 0.7274 0.3969 1.5576 0.071 Uiso 1 1 calc R
C15 C 0.8550(2) 0.35056(14) 1.5853(4) 0.0756(9) Uani 1 1 d .
H15 H 0.8807 0.3749 1.6651 0.091 Uiso 1 1 calc R
C16 C 0.9084(2) 0.30195(15) 1.5346(3) 0.0688(8) Uani 1 1 d .
H16 H 0.9700 0.2929 1.5797 0.083 Uiso 1 1 calc R
C17 C 0.87046(19) 0.26666(13) 1.4171(3) 0.0598(7) Uani 1 1 d .
H17 H 0.9062 0.2331 1.3828 0.072 Uiso 1 1 calc R
C18 C 0.77972(18) 0.28027(11) 1.3488(3) 0.0501(6) Uani 1 1 d .
H18 H 0.7552 0.2561 1.2679 0.060 Uiso 1 1 calc R
C19 C 0.2816(2) 0.46836(11) 0.5699(3) 0.0546(7) Uani 1 1 d .
C20 C 0.3672(2) 0.47449(12) 0.4872(3) 0.0685(8) Uani 1 1 d .
H20 H 0.4290 0.4710 0.5366 0.082 Uiso 1 1 calc R
C21 C 0.3594(4) 0.48590(14) 0.3288(4) 0.0936(12) Uani 1 1 d .
H21 H 0.4163 0.4902 0.2716 0.112 Uiso 1 1 calc R
C22 C 0.2687(5) 0.49070(16) 0.2578(4) 0.1095(16) Uani 1 1 d .
H22 H 0.2641 0.4985 0.1521 0.131 Uiso 1 1 calc R
C23 C 0.1845(4) 0.48419(15) 0.3391(5) 0.0973(14) Uani 1 1 d .
H23 H 0.1231 0.4868 0.2880 0.117 Uiso 1 1 calc R
C24 C 0.1893(2) 0.47360(13) 0.4984(4) 0.0759(9) Uani 1 1 d .
H24 H 0.1319 0.4702 0.5548 0.091 Uiso 1 1 calc R
C25 C 0.09997(17) 0.36144(11) 0.9407(3) 0.0497(6) Uani 1 1 d .
C26 C 0.02845(19) 0.40584(12) 0.9147(4) 0.0620(7) Uani 1 1 d .
H26 H 0.0240 0.4263 0.8204 0.074 Uiso 1 1 calc R
C27 C -0.0356(2) 0.41918(14) 1.0294(4) 0.0747(9) Uani 1 1 d .
H27 H -0.0847 0.4485 1.0129 0.090 Uiso 1 1 calc R
C28 C -0.0277(2) 0.38937(16) 1.1694(4) 0.0801(9) Uani 1 1 d .
H28 H -0.0716 0.3988 1.2470 0.096 Uiso 1 1 calc R
C29 C 0.0437(2) 0.34620(15) 1.1958(4) 0.0769(9) Uani 1 1 d .
H29 H 0.0494 0.3270 1.2917 0.092 Uiso 1 1 calc R
C30 C 0.10685(19) 0.33119(12) 1.0807(4) 0.0608(7) Uani 1 1 d .
H30 H 0.1542 0.3008 1.0968 0.073 Uiso 1 1 calc R
H6 H 0.4531(13) 0.4205(9) 1.039(2) 0.038(5) Uiso 1 1 d .

loop_
_atom_site_aniso_label
_atom_site_aniso_U_11
_atom_site_aniso_U_22
_atom_site_aniso_U_33
_atom_site_aniso_U_23
_atom_site_aniso_U_13
_atom_site_aniso_U_12
S1 0.0471(4) 0.0407(3) 0.0477(4) -0.0020(3) -0.0009(3) 0.0022(3)
S2 0.0514(4) 0.0469(4) 0.0614(4) -0.0054(3) -0.0103(3) -0.0085(3)
O1 0.0612(12) 0.0506(11) 0.0762(13) -0.0020(9) 0.0209(9) 0.0129(9)
O2 0.0586(11) 0.0497(10) 0.0707(12) 0.0033(8) -0.0185(9) -0.0093(8)
O3 0.0648(13) 0.0861(14) 0.0582(12) 0.0005(10) -0.0208(10) -0.0207(10)
O4 0.0732(14) 0.0433(11) 0.0984(15) -0.0099(10) -0.0060(11) -0.0097(9)
C1 0.0355(13) 0.0421(13) 0.0395(13) -0.0043(10) 0.0046(10) 0.0033(10)
C2 0.0388(13) 0.0416(13) 0.0435(14) 0.0005(10) 0.0067(10) 0.0030(10)
C3 0.0381(14) 0.0793(18) 0.0492(15) -0.0027(13) 0.0062(11) 0.0098(13)
C4 0.0415(15) 0.0869(19) 0.0500(16) 0.0074(14) 0.0121(12) 0.0054(13)
C5 0.0448(14) 0.0566(15) 0.0428(14) 0.0064(11) 0.0091(11) 0.0069(11)
C6 0.0366(13) 0.0404(13) 0.0405(13) -0.0032(10) 0.0034(10) 0.0026(10)
C7 0.0375(13) 0.0432(13) 0.0445(14) -0.0067(10) 0.0030(10) 0.0021(10)
C8 0.0438(14) 0.0386(12) 0.0446(14) -0.0026(10) -0.0035(10) 0.0000(10)
C9 0.0609(16) 0.0463(14) 0.0440(14) -0.0088(11) -0.0020(12) 0.0079(12)
C10 0.0546(16) 0.0630(17) 0.0435(15) -0.0024(12) 0.0101(12) 0.0139(12)
C11 0.0404(14) 0.0683(16) 0.0456(14) 0.0054(12) 0.0035(11) 0.0030(12)
C12 0.0401(14) 0.0472(14) 0.0468(15) -0.0010(11) 0.0070(11) 0.0022(10)
C13 0.0403(13) 0.0460(14) 0.0456(14) 0.0058(11) 0.0013(10) -0.0065(11)
C14 0.0620(18) 0.0546(15) 0.0593(17) -0.0023(13) -0.0089(14) -0.0035(13)
C15 0.073(2) 0.079(2) 0.073(2) -0.0019(16) -0.0278(17) -0.0146(17)
C16 0.0456(17) 0.085(2) 0.075(2) 0.0171(17) -0.0145(15) -0.0037(15)
C17 0.0439(16) 0.0660(17) 0.0694(18) 0.0114(14) 0.0023(13) 0.0059(13)
C18 0.0414(14) 0.0526(15) 0.0560(16) 0.0019(12) -0.0003(11) -0.0033(11)
C19 0.0621(17) 0.0454(14) 0.0557(16) 0.0006(11) -0.0067(13) 0.0018(12)
C20 0.086(2) 0.0578(17) 0.063(2) 0.0004(14) 0.0119(16) 0.0087(15)
C21 0.156(4) 0.065(2) 0.062(2) 0.0020(17) 0.035(2) 0.009(2)
C22 0.212(6) 0.053(2) 0.061(2) -0.0052(17) -0.028(3) -0.010(3)
C23 0.132(4) 0.064(2) 0.093(3) 0.0213(19) -0.058(3) -0.027(2)
C24 0.076(2) 0.0647(19) 0.085(2) 0.0204(16) -0.0307(18) -0.0122(15)
C25 0.0389(14) 0.0451(13) 0.0648(17) 0.0041(12) -0.0081(12) -0.0083(11)
C26 0.0421(16) 0.0604(17) 0.083(2) 0.0134(14) -0.0088(14) -0.0023(13)
C27 0.0450(17) 0.0674(19) 0.112(3) 0.0061(19) 0.0062(17) 0.0007(14)
C28 0.0550(19) 0.086(2) 0.101(3) -0.004(2) 0.0228(17) -0.0113(17)
C29 0.057(2) 0.091(2) 0.083(2) 0.0254(18) 0.0106(17) -0.0109(17)
C30 0.0398(15) 0.0604(17) 0.082(2) 0.0180(15) 0.0002(14) -0.0062(12)

loop_
_atom_type_symbol
_atom_type_description
_atom_type_scat_dispersion_real
_atom_type_scat_dispersion_imag
_atom_type_scat_source
C C 0.0033 0.0016 'International Tables Vol C Tables 4.2.6.8 and 6.1.1.4'
H H 0.0000 0.0000 'International Tables Vol C Tables 4.2.6.8 and 6.1.1.4'
O O 0.0106 0.0060 'International Tables Vol C Tables 4.2.6.8 and 6.1.1.4'
S S 0.1246 0.1234 'International Tables Vol C Tables 4.2.6.8 and 6.1.1.4'

loop_
_geom_angle_atom_site_label_1
_geom_angle_atom_site_label_2
_geom_angle_atom_site_label_3
_geom_angle
O1 S1 O2 118.08(11)
O1 S1 C19 109.14(12)
O2 S1 C19 107.06(12)
O1 S1 C8 107.57(11)
O2 S1 C8 106.13(10)
C19 S1 C8 108.52(11)
O4 S2 O3 118.70(12)
O4 S2 C25 106.47(12)
O3 S2 C25 109.43(12)
O4 S2 C8 104.59(11)
O3 S2 C8 107.32(11)
C25 S2 C8 110.10(10)
C11 C1 C2 119.8(2)
C11 C1 C6 122.8(2)
C2 C1 C6 117.42(19)
C12 C2 C1 119.9(2)
C12 C2 C3 123.9(2)
C1 C2 C3 116.21(19)
C2 C3 C4 110.7(2)
C2 C3 H3A 109.5
C4 C3 H3A 109.5
C2 C3 H3B 109.5
C4 C3 H3B 109.5
H3A C3 H3B 108.1
C5 C4 C3 110.9(2)
C5 C4 H4A 109.5
C3 C4 H4A 109.5
C5 C4 H4B 109.5
C3 C4 H4B 109.5
H4A C4 H4B 108.0
C10 C5 C4 123.1(2)
C10 C5 C6 122.5(2)
C4 C5 C6 114.3(2)
C5 C6 C7 112.66(19)
C5 C6 C1 111.42(18)
C7 C6 C1 111.00(18)
C5 C6 H6 108.0(11)
C7 C6 H6 107.7(11)
C1 C6 H6 105.8(11)
C6 C7 C8 116.75(19)
C6 C7 H7A 108.1
C8 C7 H7A 108.1
C6 C7 H7B 108.1
C8 C7 H7B 108.1
H7A C7 H7B 107.3
C9 C8 C7 111.25(18)
C9 C8 S1 112.13(17)
C7 C8 S1 109.16(15)
C9 C8 S2 105.77(15)
C7 C8 S2 107.21(16)
S1 C8 S2 111.18(12)
C10 C9 C8 112.63(19)
C10 C9 H9A 109.1
C8 C9 H9A 109.1
C10 C9 H9B 109.1
C8 C9 H9B 109.1
H9A C9 H9B 107.8
C5 C10 C9 126.5(2)
C5 C10 H10 116.7
C9 C10 H10 116.7
C1 C11 H11A 120.0
C1 C11 H11B 120.0
H11A C11 H11B 120.0
C2 C12 C13 129.4(2)
C2 C12 H12 115.3
C13 C12 H12 115.3
C18 C13 C14 117.8(2)
C18 C13 C12 123.3(2)
C14 C13 C12 118.7(2)
C15 C14 C13 120.6(3)
C15 C14 H14 119.7
C13 C14 H14 119.7
C16 C15 C14 120.8(3)
C16 C15 H15 119.6
C14 C15 H15 119.6
C15 C16 C17 119.3(3)
C15 C16 H16 120.3
C17 C16 H16 120.3
C16 C17 C18 120.5(3)
C16 C17 H17 119.7
C18 C17 H17 119.7
C17 C18 C13 120.9(2)
C17 C18 H18 119.5
C13 C18 H18 119.5
C24 C19 C20 121.2(3)
C24 C19 S1 120.2(2)
C20 C19 S1 118.5(2)
C19 C20 C21 119.0(3)
C19 C20 H20 120.5
C21 C20 H20 120.5
C22 C21 C20 120.0(4)
C22 C21 H21 120.0
C20 C21 H21 120.0
C21 C22 C23 120.9(4)
C21 C22 H22 119.5
C23 C22 H22 119.5
C22 C23 C24 120.7(4)
C22 C23 H23 119.6
C24 C23 H23 119.6
C19 C24 C23 118.2(3)
C19 C24 H24 120.9
C23 C24 H24 120.9
C30 C25 C26 120.6(3)
C30 C25 S2 119.4(2)
C26 C25 S2 119.9(2)
C27 C26 C25 119.0(3)
C27 C26 H26 120.5
C25 C26 H26 120.5
C26 C27 C28 120.2(3)
C26 C27 H27 119.9
C28 C27 H27 119.9
C29 C28 C27 120.8(3)
C29 C28 H28 119.6
C27 C28 H28 119.6
C28 C29 C30 119.8(3)
C28 C29 H29 120.1
C30 C29 H29 120.1
C29 C30 C25 119.7(3)
C29 C30 H30 120.2
C25 C30 H30 120.2

loop_
_geom_bond_atom_site_label_1
_geom_bond_atom_site_label_2
_geom_bond_distance
S1 O1 1.4256(17)
S1 O2 1.4279(16)
S1 C19 1.766(3)
S1 C8 1.833(2)
S2 O4 1.4271(18)
S2 O3 1.4325(18)
S2 C25 1.761(3)
S2 C8 1.852(2)
C1 C11 1.325(3)
C1 C2 1.478(3)
C1 C6 1.533(3)
C2 C12 1.334(3)
C2 C3 1.498(3)
C3 C4 1.525(3)
C3 H3A 0.9700
C3 H3B 0.9700
C4 C5 1.492(3)
C4 H4A 0.9700
C4 H4B 0.9700
C5 C10 1.312(3)
C5 C6 1.508(3)
C6 C7 1.522(3)
C6 H6 0.975(19)
C7 C8 1.542(3)
C7 H7A 0.9700
C7 H7B 0.9700
C8 C9 1.526(3)
C9 C10 1.496(3)
C9 H9A 0.9700
C9 H9B 0.9700
C10 H10 0.9300
C11 H11A 0.9300
C11 H11B 0.9300
C12 C13 1.469(3)
C12 H12 0.9300
C13 C18 1.382(3)
C13 C14 1.385(3)
C14 C15 1.376(4)
C14 H14 0.9300
C15 C16 1.363(4)
C15 H15 0.9300
C16 C17 1.363(4)
C16 H16 0.9300
C17 C18 1.377(3)
C17 H17 0.9300
C18 H18 0.9300
C19 C24 1.379(4)
C19 C20 1.382(4)
C20 C21 1.392(4)
C20 H20 0.9300
C21 C22 1.358(5)
C21 H21 0.9300
C22 C23 1.359(6)
C22 H22 0.9300
C23 C24 1.396(5)
C23 H23 0.9300
C24 H24 0.9300
C25 C30 1.380(4)
C25 C26 1.383(3)
C26 C27 1.366(4)
C26 H26 0.9300
C27 C28 1.376(4)
C27 H27 0.9300
C28 C29 1.363(4)
C28 H28 0.9300
C29 C30 1.368(4)
C29 H29 0.9300
C30 H30 0.9300

loop_
_geom_torsion_atom_site_label_1
_geom_torsion_atom_site_label_2
_geom_torsion_atom_site_label_3
_geom_torsion_atom_site_label_4
_geom_torsion
C11 C1 C2 C12 -40.8(3)
C6 C1 C2 C12 140.1(2)
C11 C1 C2 C3 140.2(2)
C6 C1 C2 C3 -38.9(3)
C12 C2 C3 C4 -131.9(2)
C1 C2 C3 C4 47.1(3)
C2 C3 C4 C5 -55.8(3)
C3 C4 C5 C10 -122.6(3)
C3 C4 C5 C6 58.0(3)
C10 C5 C6 C7 8.0(3)
C4 C5 C6 C7 -172.7(2)
C10 C5 C6 C1 133.5(2)
C4 C5 C6 C1 -47.2(3)
C11 C1 C6 C5 -141.9(2)
C2 C1 C6 C5 37.2(3)
C11 C1 C6 C7 -15.4(3)
C2 C1 C6 C7 163.63(19)
C5 C6 C7 C8 -33.2(3)
C1 C6 C7 C8 -158.97(18)
C6 C7 C8 C9 49.5(3)
C6 C7 C8 S1 -74.8(2)
C6 C7 C8 S2 164.71(16)
O1 S1 C8 C9 160.04(16)
O2 S1 C8 C9 -72.69(18)
C19 S1 C8 C9 42.1(2)
O1 S1 C8 C7 -76.21(18)
O2 S1 C8 C7 51.06(18)
C19 S1 C8 C7 165.84(16)
O1 S1 C8 S2 41.86(15)
O2 S1 C8 S2 169.13(12)
C19 S1 C8 S2 -76.09(15)
O4 S2 C8 C9 53.38(18)
O3 S2 C8 C9 -73.55(18)
C25 S2 C8 C9 167.42(15)
O4 S2 C8 C7 -65.42(17)
O3 S2 C8 C7 167.64(15)
C25 S2 C8 C7 48.61(18)
O4 S2 C8 S1 175.34(12)
O3 S2 C8 S1 48.40(15)
C25 S2 C8 S1 -70.63(15)
C7 C8 C9 C10 -39.0(3)
S1 C8 C9 C10 83.6(2)
S2 C8 C9 C10 -155.04(17)
C4 C5 C10 C9 -179.3(2)
C6 C5 C10 C9 0.0(4)
C8 C9 C10 C5 16.6(4)
C1 C2 C12 C13 170.2(2)
C3 C2 C12 C13 -10.8(4)
C2 C12 C13 C18 -35.0(4)
C2 C12 C13 C14 150.2(3)
C18 C13 C14 C15 1.4(4)
C12 C13 C14 C15 176.5(2)
C13 C14 C15 C16 -1.4(5)
C14 C15 C16 C17 0.3(5)
C15 C16 C17 C18 0.8(4)
C16 C17 C18 C13 -0.8(4)
C14 C13 C18 C17 -0.3(4)
C12 C13 C18 C17 -175.2(2)
O1 S1 C19 C24 -23.6(3)
O2 S1 C19 C24 -152.4(2)
C8 S1 C19 C24 93.4(2)
O1 S1 C19 C20 153.1(2)
O2 S1 C19 C20 24.2(2)
C8 S1 C19 C20 -90.0(2)
C24 C19 C20 C21 -0.3(4)
S1 C19 C20 C21 -176.9(2)
C19 C20 C21 C22 -0.2(5)
C20 C21 C22 C23 -0.3(5)
C21 C22 C23 C24 1.3(6)
C20 C19 C24 C23 1.2(4)
S1 C19 C24 C23 177.7(2)
C22 C23 C24 C19 -1.7(5)
O4 S2 C25 C30 29.3(2)
O3 S2 C25 C30 158.74(19)
C8 S2 C25 C30 -83.5(2)
O4 S2 C25 C26 -145.6(2)
O3 S2 C25 C26 -16.1(2)
C8 S2 C25 C26 101.6(2)
C30 C25 C26 C27 -0.2(4)
S2 C25 C26 C27 174.6(2)
C25 C26 C27 C28 1.0(4)
C26 C27 C28 C29 -0.1(5)
C27 C28 C29 C30 -1.6(5)
C28 C29 C30 C25 2.3(4)
C26 C25 C30 C29 -1.4(4)
S2 C25 C30 C29 -176.2(2)
